data_2219388
loop_
_publ_author_name
'Jenkinson, Sarah F.'
'Booth, K. Victoria'
'Gullapalli, Pushpakiran'
'Morimoto, Kenji'
'Izumori, Ken'
'Fleet, George W. J.'
'Watkin, David J.'

_publ_section_title
;
 1-Deoxy-<small>L</small>-mannitol (6-deoxy-<small>L</small>-mannitol
 or <small>L</small>-rhamnitol)
;
_journal_coeditor_code LH2670
_journal_issue 9
_journal_name_full 'Acta Crystallographica Section E'
_journal_page_first o1705
_journal_page_last o1706
_journal_paper_doi 10.1107/S1600536808024586
_journal_volume 64
_journal_year 2008
_chemical_formula_iupac 'C6 H14 O5'
_chemical_formula_moiety 'C6 H14 O5'
_chemical_formula_sum 'C6 H14 O5'
_chemical_formula_weight 166.17
_chemical_name_systematic 1-Deoxy-L-mannitol
_space_group_IT_number 19
_symmetry_cell_setting orthorhombic
_symmetry_space_group_name_Hall 'P 2ac 2ab'
_symmetry_space_group_name_H-M 'P 21 21 21'
_atom_sites_solution_hydrogens geom
_atom_sites_solution_primary direct
_cell_angle_alpha 90
_cell_angle_beta 90
_cell_angle_gamma 90
_cell_formula_units_Z 4
_cell_length_a 7.3650(3)
_cell_length_b 7.6272(3)
_cell_length_c 13.7676(5)
_cell_measurement_reflns_used 1002
_cell_measurement_temperature 150
_cell_measurement_theta_max 27
_cell_measurement_theta_min 5
_cell_volume 773.39(5)
_computing_cell_refinement 'DENZO/SCALEPACK (Otwinowski & Minor, 1997)'
_computing_data_collection 'COLLECT (Nonius, 2001)'
_computing_data_reduction 'DENZO/SCALEPACK (Otwinowski & Minor, 1997)'
_computing_molecular_graphics 'CAMERON (Watkin <i>et al.</i>,  1996)'
_computing_publication_material 'CRYSTALS (Betteridge <i>et al.</i>,  2003)'
_computing_structure_refinement 'CRYSTALS (Betteridge <i>et al.</i>,  2003)'
_computing_structure_solution 'SIR92 (Altomare <i>et al.</i>,  1994)'
_diffrn_ambient_temperature 150
_diffrn_measured_fraction_theta_full 0.987
_diffrn_measured_fraction_theta_max 0.987
_diffrn_measurement_device 'area detector'
_diffrn_measurement_device_type 'Nonius KappaCCD'
_diffrn_measurement_method \w
_diffrn_radiation_monochromator graphite
_diffrn_radiation_type 'Mo K\a'
_diffrn_radiation_wavelength 0.71073
_diffrn_reflns_av_R_equivalents 0.024
_diffrn_reflns_limit_h_max 9
_diffrn_reflns_limit_h_min -9
_diffrn_reflns_limit_k_max 9
_diffrn_reflns_limit_k_min -9
_diffrn_reflns_limit_l_max 17
_diffrn_reflns_limit_l_min -17
_diffrn_reflns_number 5170
_diffrn_reflns_theta_full 27.455
_diffrn_reflns_theta_max 27.455
_diffrn_reflns_theta_min 5.185
_diffrn_standards_number 0
_exptl_absorpt_coefficient_mu 0.124
_exptl_absorpt_correction_T_max 0.99
_exptl_absorpt_correction_T_min 0.89
_exptl_absorpt_correction_type multi-scan
_exptl_absorpt_process_details '(DENZO/SCALEPACK; Otwinowski & Minor, 1997)'
_exptl_crystal_colour colourless
_exptl_crystal_density_diffrn 1.427
_exptl_crystal_density_method 'not measured'
_exptl_crystal_description plate
_exptl_crystal_F_000 360
_exptl_crystal_size_max 0.40
_exptl_crystal_size_mid 0.40
_exptl_crystal_size_min 0.10
_refine_diff_density_max 0.24
_refine_diff_density_min -0.19
_refine_ls_extinction_method None
_refine_ls_goodness_of_fit_ref 0.9737
_refine_ls_hydrogen_treatment constr
_refine_ls_matrix_type full
_refine_ls_number_parameters 100
_refine_ls_number_reflns 1033
_refine_ls_number_restraints 0
_refine_ls_R_factor_all 0.0297
_refine_ls_R_factor_gt 0.0272
_refine_ls_shift/su_max 0.000327
_refine_ls_structure_factor_coef Fsqd
_refine_ls_weighting_details 'w=1/[\s^2^(F^2^) + (0.04P)^2^ + 0.19P], where P=[max(Fo^2^,0) + 2Fc^2^]/3'
_refine_ls_weighting_scheme calc
_refine_ls_wR_factor_all 0.0718
_refine_ls_wR_factor_gt 0.0704
_refine_ls_wR_factor_ref 0.0718
_reflns_number_gt 974
_reflns_number_total 1033
_reflns_threshold_expression I>2\s(I)
_cod_data_source_file lh2670.cif
_cod_data_source_block I
_cod_depositor_comments
;
The following automatic conversions were performed:
'_symmetry_cell_setting' value 'Orthorhombic' changed to 'orthorhombic'
according to '/home/saulius/struct/CIF-dictionaries/cif_core.dic'
dictionary named 'cif_core.dic' version 2.4.1 from 2010-06-29.

Automatic conversion script
Id: cif_fix_enum 1527 2010-12-29 10:47:43Z saulius 

The following automatic conversions were performed:

'_symmetry_cell_setting' value 'Orthorhombic' changed to
'orthorhombic' according to
/home/saulius/struct/CIF-dictionaries/cif_core.dic dictionary named
'cif_core.dic' version 2.4.1 from 2010-06-29.

Automatic conversion script
Id: cif_fix_values 1715 2011-07-08 13:25:40Z adriana 
;
_cod_database_code 2219388
_cod_database_fobs_code 2219388

loop_
_symmetry_equiv_pos_as_xyz
x,y,z
x+1/2,-y+1/2,-z
-x,y+1/2,-z+1/2
-x+1/2,-y,z+1/2

loop_
_atom_site_type_symbol
_atom_site_label
_atom_site_fract_x
_atom_site_fract_y
_atom_site_fract_z
_atom_site_U_iso_or_equiv
_atom_site_adp_type
_atom_site_occupancy
O O1 0.45760(15) 0.66827(14) 0.58528(7) 0.0158 Uani 1.0000
C C2 0.5038(2) 0.53406(18) 0.51734(10) 0.0121 Uani 1.0000
C C3 0.4654(2) 0.35710(19) 0.56608(11) 0.0129 Uani 1.0000
O O4 0.51432(16) 0.21669(13) 0.50177(8) 0.0180 Uani 1.0000
C C5 0.5694(2) 0.3334(2) 0.65961(11) 0.0160 Uani 1.0000
O O6 0.76010(15) 0.34756(16) 0.64310(8) 0.0190 Uani 1.0000
C C7 0.3954(2) 0.55797(19) 0.42326(11) 0.0125 Uani 1.0000
O O8 0.20579(15) 0.57629(14) 0.44513(8) 0.0163 Uani 1.0000
C C9 0.4543(2) 0.7196(2) 0.36498(10) 0.0140 Uani 1.0000
O O10 0.63971(16) 0.69611(16) 0.33563(8) 0.0188 Uani 1.0000
C C11 0.3428(3) 0.7388(2) 0.27300(11) 0.0195 Uani 1.0000
H H21 0.6338 0.5422 0.5017 0.0146 Uiso 1.0000
H H31 0.3366 0.3507 0.5836 0.0149 Uiso 1.0000
H H51 0.5258 0.4239 0.7048 0.0180 Uiso 1.0000
H H52 0.5424 0.2171 0.6890 0.0191 Uiso 1.0000
H H71 0.4147 0.4569 0.3816 0.0137 Uiso 1.0000
H H91 0.4402 0.8236 0.4059 0.0171 Uiso 1.0000
H H111 0.3791 0.8390 0.2343 0.0290 Uiso 1.0000
H H112 0.2112 0.7500 0.2863 0.0299 Uiso 1.0000
H H113 0.3580 0.6334 0.2330 0.0284 Uiso 1.0000
H H1 0.7159 0.7532 0.3689 0.0319 Uiso 1.0000
H H2 0.4249 0.1898 0.4627 0.0307 Uiso 1.0000
H H3 0.1795 0.4708 0.4542 0.0290 Uiso 1.0000
H H4 0.8002 0.3523 0.7025 0.0312 Uiso 1.0000
H H5 0.5310 0.7560 0.5771 0.0285 Uiso 1.0000

loop_
_atom_site_aniso_label
_atom_site_aniso_U_11
_atom_site_aniso_U_22
_atom_site_aniso_U_33
_atom_site_aniso_U_12
_atom_site_aniso_U_13
_atom_site_aniso_U_23
O1 0.0168(6) 0.0130(5) 0.0175(5) -0.0022(4) 0.0027(5) -0.0036(4)
C2 0.0103(7) 0.0137(6) 0.0122(6) 0.0004(6) 0.0007(6) -0.0009(5)
C3 0.0118(7) 0.0125(6) 0.0145(7) 0.0011(6) 0.0000(6) 0.0014(5)
O4 0.0207(6) 0.0137(5) 0.0198(5) 0.0040(5) -0.0064(5) -0.0030(4)
C5 0.0146(8) 0.0191(7) 0.0144(7) 0.0011(6) 0.0020(6) 0.0022(6)
O6 0.0144(6) 0.0283(6) 0.0142(5) 0.0026(5) -0.0015(4) -0.0002(4)
C7 0.0103(7) 0.0127(7) 0.0146(7) 0.0004(5) 0.0003(6) -0.0003(6)
O8 0.0102(5) 0.0128(5) 0.0259(6) 0.0000(4) -0.0005(4) 0.0033(4)
C9 0.0130(7) 0.0143(6) 0.0148(7) -0.0010(6) 0.0003(6) 0.0017(6)
O10 0.0120(6) 0.0284(6) 0.0160(5) -0.0049(5) 0.0009(4) -0.0020(5)
C11 0.0173(8) 0.0250(8) 0.0163(7) 0.0002(7) -0.0017(6) 0.0065(6)

loop_
_atom_type_symbol
_atom_type_scat_dispersion_real
_atom_type_scat_dispersion_imag
_atom_type_scat_source
C 0.0033 0.0016 'International Tables Vol C 4.2.6.8 and 6.1.1.4'
H 0.0000 0.0000 'International Tables Vol C 4.2.6.8 and 6.1.1.4'
O 0.0106 0.0060 'International Tables Vol C 4.2.6.8 and 6.1.1.4'

loop_
_geom_angle_atom_site_label_1
_geom_angle_atom_site_label_2
_geom_angle_atom_site_label_3
_geom_angle
_geom_angle_publ_flag
C2 O1 H5 108.6 no
O1 C2 C3 107.49(11) no
O1 C2 C7 110.15(12) no
C3 C2 C7 112.26(12) no
O1 C2 H21 109.3 no
C3 C2 H21 109.3 no
C7 C2 H21 108.4 no
C2 C3 O4 109.91(11) no
C2 C3 C5 112.67(12) no
O4 C3 C5 108.04(12) no
C2 C3 H31 109.3 no
O4 C3 H31 111.0 no
C5 C3 H31 105.9 no
C3 O4 H2 111.5 no
C3 C5 O6 110.76(12) no
C3 C5 H51 106.9 no
O6 C5 H51 111.7 no
C3 C5 H52 110.6 no
O6 C5 H52 109.2 no
H51 C5 H52 107.6 no
C5 O6 H4 100.8 no
C2 C7 O8 109.94(12) no
C2 C7 C9 112.99(12) no
O8 C7 C9 107.87(12) no
C2 C7 H71 109.2 no
O8 C7 H71 110.1 no
C9 C7 H71 106.7 no
C7 O8 H3 99.4 no
C7 C9 O10 108.44(13) no
C7 C9 C11 111.20(12) no
O10 C9 C11 106.98(12) no
C7 C9 H91 108.7 no
O10 C9 H91 111.4 no
C11 C9 H91 110.2 no
C9 O10 H1 114.5 no
C9 C11 H111 112.7 no
C9 C11 H112 112.6 no
H111 C11 H112 107.7 no
C9 C11 H113 109.2 no
H111 C11 H113 107.8 no
H112 C11 H113 106.6 no

loop_
_geom_bond_atom_site_label_1
_geom_bond_atom_site_label_2
_geom_bond_distance
_geom_bond_publ_flag
O1 C2 1.4277(17) no
O1 H5 0.868 no
C2 C3 1.5335(19) no
C2 C7 1.5323(19) no
C2 H21 0.983 no
C3 O4 1.4354(18) no
C3 C5 1.509(2) no
C3 H31 0.980 no
O4 H2 0.875 no
C5 O6 1.4269(18) no
C5 H51 0.983 no
C5 H52 0.995 no
O6 H4 0.870 no
C7 O8 1.4354(18) no
C7 C9 1.533(2) no
C7 H71 0.971 no
O8 H3 0.837 no
C9 O10 1.4352(19) no
C9 C11 1.516(2) no
C9 H91 0.979 no
O10 H1 0.845 no
C11 H111 0.969 no
C11 H112 0.991 no
C11 H113 0.981 no

loop_
_geom_hbond_atom_site_label_D
_geom_hbond_atom_site_label_H
_geom_hbond_atom_site_label_A
_geom_hbond_site_symmetry_A
_geom_hbond_distance_DH
_geom_hbond_distance_HA
_geom_hbond_distance_DA
_geom_hbond_angle_DHA
_geom_hbond_publ_flag
O10 H1 O1 2_566 0.85 1.98 2.782(2) 158 yes
O4 H2 O6 2_456 0.87 1.92 2.779(2) 168 yes
O8 H3 O4 2_456 0.84 1.97 2.742(2) 152 yes
O6 H4 O10 4_665 0.87 1.92 2.772(2) 165 yes
O1 H5 O8 2_566 0.87 1.84 2.704(2) 173 yes

loop_
_cod_related_entry_id
_cod_related_entry_database
_cod_related_entry_code
1 ChemSpider 392801
